data_4318065
loop_
_publ_author_name
'Yong-Rong Xie'
'Ren-Gen Xiong'
'Xiang Xue'
'Xue-Tai Chen'
'Ziling Xue'
'Xiao-Zeng You'

_publ_contact_author_address
;
Prof. Ren-Gen Xiong
Coordination Chemistry Institue
Nanjing University, Nanjing
210093, P. R. China
;
_publ_contact_author_email xyz@netra.nju.edu.cn
_publ_contact_author_fax 86-25-3317761
_publ_contact_author_name 'Prof.Ren-Gen Xiong'
_publ_contact_author_phone 86-25-3594724
_publ_section_title
;
 Two Chiral Coordination Polymers: Preparation and X-ray Structures of
 Mono(4-sulfo-l-phenylalanine)(diaqua) Zinc(II) and Copper(II) Complexes
;
_journal_name_full 'Inorganic Chemistry'
_journal_page_first 3323
_journal_page_last 3326
_journal_paper_doi 10.1021/ic010862g
_journal_volume 41
_journal_year 2002
_chemical_formula_sum 'C9 H13 N O6 S'
_chemical_formula_weight 263.26
_chemical_name_systematic
;
  ?
;
_space_group_IT_number 4
_symmetry_cell_setting monoclinic
_symmetry_space_group_name_Hall 'P 2yb'
_symmetry_space_group_name_H-M 'P 1 21 1'
_atom_sites_solution_hydrogens geom
_atom_sites_solution_primary direct
_atom_sites_solution_secondary difmap
_audit_creation_method SHELXL-97
_cell_angle_alpha 90.00
_cell_angle_beta 93.637(10)
_cell_angle_gamma 90.00
_cell_formula_units_Z 2
_cell_length_a 6.5297(9)
_cell_length_b 7.6212(15)
_cell_length_c 11.6114(14)
_cell_measurement_reflns_used 25
_cell_measurement_temperature 295(2)
_cell_measurement_theta_max 12.57
_cell_measurement_theta_min 6.41
_cell_volume 576.67(16)
_computing_cell_refinement 'Enraf-Nonius CAD4'
_computing_data_collection 'Enraf-Nonius CAD4'
_computing_data_reduction 'Bruker SHELXTL'
_computing_molecular_graphics 'Bruker SHELXTL'
_computing_publication_material 'Bruker SHELXTL'
_computing_structure_refinement 'SHELXL-97 (Sheldrick, 1997)'
_computing_structure_solution 'SHELXS-97 (Sheldrick, 1990)'
_diffrn_ambient_temperature 295(2)
_diffrn_measured_fraction_theta_full 1.000
_diffrn_measured_fraction_theta_max 1.000
_diffrn_measurement_device_type 'Enraf-Nonius CAD4'
_diffrn_measurement_method '\w--2\q scans'
_diffrn_radiation_monochromator graphite
_diffrn_radiation_source 'fine-focus sealed tube'
_diffrn_radiation_type MoK\a
_diffrn_radiation_wavelength 0.71073
_diffrn_reflns_av_R_equivalents 0.0000
_diffrn_reflns_av_sigmaI/netI 0.0485
_diffrn_reflns_limit_h_max 8
_diffrn_reflns_limit_h_min -8
_diffrn_reflns_limit_k_max 9
_diffrn_reflns_limit_k_min 0
_diffrn_reflns_limit_l_max 15
_diffrn_reflns_limit_l_min 0
_diffrn_reflns_number 1416
_diffrn_reflns_theta_full 27.48
_diffrn_reflns_theta_max 27.48
_diffrn_reflns_theta_min 1.76
_diffrn_standards_decay_% 0
_diffrn_standards_interval_time 60
_diffrn_standards_number 3
_exptl_absorpt_coefficient_mu 0.298
_exptl_absorpt_correction_type none
_exptl_crystal_colour colorless
_exptl_crystal_density_diffrn 1.516
_exptl_crystal_density_meas ?
_exptl_crystal_density_method 'not measured'
_exptl_crystal_description plate
_exptl_crystal_F_000 276
_exptl_crystal_size_max 0.35
_exptl_crystal_size_mid 0.15
_exptl_crystal_size_min 0.08
_refine_diff_density_max 0.448
_refine_diff_density_min -0.254
_refine_diff_density_rms 0.064
_refine_ls_abs_structure_details 'Flack H D (1983), Acta Cryst. A39, 876-881'
_refine_ls_abs_structure_Flack -0.09(15)
_refine_ls_extinction_method none
_refine_ls_goodness_of_fit_ref 1.008
_refine_ls_hydrogen_treatment mixed
_refine_ls_matrix_type full
_refine_ls_number_parameters 178
_refine_ls_number_reflns 1416
_refine_ls_number_restraints 1
_refine_ls_restrained_S_all 1.008
_refine_ls_R_factor_all 0.0625
_refine_ls_R_factor_gt 0.0427
_refine_ls_shift/su_max 0.003
_refine_ls_shift/su_mean 0.000
_refine_ls_structure_factor_coef Fsqd
_refine_ls_weighting_details 'calc w=1/[\s^2^(Fo^2^)+(0.0657P)^2^+0.0000P] where P=(Fo^2^+2Fc^2^)/3'
_refine_ls_weighting_scheme calc
_refine_ls_wR_factor_gt 0.1023
_refine_ls_wR_factor_ref 0.1129
_reflns_number_gt 1067
_reflns_number_total 1416
_reflns_threshold_expression >2sigma(I)
_cod_data_source_file ic010862g_1.cif
_cod_data_source_block 1
_cod_depositor_comments
;
The following automatic conversions were performed:

'_symmetry_cell_setting' value 'Monoclinic' changed to 'monoclinic'
according to the built-in table from CIF Core dictionary named
'cif_core.dic' version 2.4.1 from 2010-06-29.

Automatic conversion script
Id: cif_fix_values 1646 2011-03-28 12:23:43Z adriana 

The following automatic conversions were performed:

'_exptl_crystal_density_meas' value 'not_measured' was changed to '?'
- the value is perceived as not measured.

Automatic conversion script
Id: cif_fix_values 3008 2015-01-20 13:52:24Z robertas 
;
_cod_database_code 4318065

loop_
_symmetry_equiv_pos_as_xyz
'x, y, z'
'-x, y+1/2, -z'

loop_
_atom_site_label
_atom_site_type_symbol
_atom_site_fract_x
_atom_site_fract_y
_atom_site_fract_z
_atom_site_U_iso_or_equiv
_atom_site_adp_type
_atom_site_occupancy
_atom_site_symmetry_multiplicity
_atom_site_calc_flag
_atom_site_refinement_flags
_atom_site_disorder_assembly
_atom_site_disorder_group
S1 S -0.26315(17) -0.05762(16) -0.78011(8) 0.0322(3) Uani 1 1 d . . .
O1 O -0.2428(5) 0.0876(5) -0.0620(2) 0.0413(9) Uani 1 1 d . . .
O2 O -0.3082(6) 0.1355(5) -0.2497(3) 0.0438(9) Uani 1 1 d . . .
H2A H -0.409(12) 0.216(13) -0.228(6) 0.10(3) Uiso 1 1 d . . .
O3 O -0.2781(6) 0.1329(5) -0.7820(3) 0.0456(9) Uani 1 1 d . . .
O4 O -0.4512(6) -0.1329(6) -0.8327(3) 0.0574(11) Uani 1 1 d . . .
O5 O -0.0809(6) -0.1226(6) -0.8284(3) 0.0596(12) Uani 1 1 d . . .
O6 O -0.7029(6) 0.0867(6) 0.0050(4) 0.0498(10) Uani 1 1 d . . .
H6A H -0.621(9) 0.040(12) 0.058(6) 0.07(2) Uiso 1 1 d . . .
H6B H -0.658(9) 0.145(11) -0.042(6) 0.07(2) Uiso 1 1 d . . .
N1 N 0.0064(7) -0.1788(6) -0.0909(3) 0.0359(9) Uani 1 1 d . . .
H1A H -0.077(8) -0.225(8) -0.039(5) 0.047(15) Uiso 1 1 d . . .
H1B H 0.090(9) -0.244(9) -0.115(5) 0.046(17) Uiso 1 1 d . . .
H1C H 0.090(9) -0.109(9) -0.043(5) 0.053(17) Uiso 1 1 d . . .
C1 C -0.2217(6) 0.0541(6) -0.1609(3) 0.0286(9) Uani 1 1 d . . .
C2 C -0.0884(6) -0.0977(6) -0.1974(3) 0.0288(10) Uani 1 1 d . . .
H2B H 0.0205 -0.0514 -0.2431 0.035 Uiso 1 1 calc R . .
C3 C -0.2126(7) -0.2332(7) -0.2697(3) 0.0327(10) Uani 1 1 d . . .
H3A H -0.1489 -0.3474 -0.2586 0.039 Uiso 1 1 calc R . .
H3B H -0.3496 -0.2401 -0.2422 0.039 Uiso 1 1 calc R . .
C4 C -0.2291(6) -0.1912(6) -0.3973(3) 0.0312(9) Uani 1 1 d . . .
C5 C -0.0612(7) -0.2200(7) -0.4631(4) 0.0369(11) Uani 1 1 d . . .
H5A H 0.0598 -0.2646 -0.4280 0.044 Uiso 1 1 calc R . .
C6 C -0.0721(7) -0.1831(7) -0.5807(4) 0.0380(11) Uani 1 1 d . . .
H6C H 0.0411 -0.2023 -0.6238 0.046 Uiso 1 1 calc R . .
C7 C -0.2515(7) -0.1178(6) -0.6328(3) 0.0313(9) Uani 1 1 d . . .
C8 C -0.4214(6) -0.0909(6) -0.5677(4) 0.0351(11) Uani 1 1 d . . .
H8A H -0.5432 -0.0478 -0.6027 0.042 Uiso 1 1 calc R . .
C9 C -0.4081(7) -0.1281(7) -0.4523(4) 0.0391(11) Uani 1 1 d . . .
H9A H -0.5223 -0.1106 -0.4097 0.047 Uiso 1 1 calc R . .

loop_
_atom_site_aniso_label
_atom_site_aniso_U_11
_atom_site_aniso_U_22
_atom_site_aniso_U_33
_atom_site_aniso_U_23
_atom_site_aniso_U_13
_atom_site_aniso_U_12
S1 0.0372(5) 0.0320(6) 0.0269(5) 0.0011(5) -0.0021(4) -0.0084(5)
O1 0.0492(18) 0.046(2) 0.0288(15) -0.0036(15) 0.0024(13) 0.0168(17)
O2 0.056(2) 0.042(2) 0.0323(16) 0.0021(16) -0.0003(16) 0.024(2)
O3 0.062(2) 0.0284(19) 0.047(2) 0.0090(17) 0.0066(17) -0.0075(18)
O4 0.067(2) 0.064(3) 0.0391(17) 0.0197(18) -0.0158(16) -0.039(2)
O5 0.069(2) 0.077(3) 0.0337(16) 0.0006(19) 0.0121(16) 0.024(2)
O6 0.049(2) 0.055(3) 0.046(2) 0.007(2) 0.0038(17) -0.003(2)
N1 0.041(2) 0.039(2) 0.0269(18) -0.0032(18) -0.0028(17) 0.015(2)
C1 0.0294(18) 0.029(2) 0.0273(18) 0.001(2) -0.0012(14) 0.0027(19)
C2 0.0308(19) 0.031(3) 0.0245(16) 0.0012(16) -0.0023(15) 0.0075(18)
C3 0.041(2) 0.028(2) 0.030(2) 0.0017(19) 0.0035(18) -0.002(2)
C4 0.041(2) 0.024(2) 0.028(2) -0.0026(19) 0.0016(17) -0.002(2)
C5 0.037(2) 0.039(3) 0.033(2) 0.003(2) -0.0040(17) 0.008(2)
C6 0.037(2) 0.043(3) 0.035(2) 0.000(2) 0.0074(18) 0.008(2)
C7 0.040(2) 0.029(2) 0.0250(17) -0.0018(18) 0.0002(16) -0.0019(19)
C8 0.034(2) 0.035(3) 0.036(2) 0.000(2) -0.0052(16) 0.0037(19)
C9 0.034(2) 0.047(3) 0.036(2) 0.001(2) 0.0031(18) 0.003(2)

loop_
_atom_type_symbol
_atom_type_description
_atom_type_scat_dispersion_real
_atom_type_scat_dispersion_imag
_atom_type_scat_source
C C 0.0033 0.0016 'International Tables Vol C Tables 4.2.6.8 and 6.1.1.4'
H H 0.0000 0.0000 'International Tables Vol C Tables 4.2.6.8 and 6.1.1.4'
N N 0.0061 0.0033 'International Tables Vol C Tables 4.2.6.8 and 6.1.1.4'
O O 0.0106 0.0060 'International Tables Vol C Tables 4.2.6.8 and 6.1.1.4'
S S 0.1246 0.1234 'International Tables Vol C Tables 4.2.6.8 and 6.1.1.4'

loop_
_geom_angle_atom_site_label_1
_geom_angle_atom_site_label_2
_geom_angle_atom_site_label_3
_geom_angle
_geom_angle_site_symmetry_1
_geom_angle_site_symmetry_3
_geom_angle_publ_flag
O5 S1 O4 113.5(3) . . ?
O5 S1 O3 113.3(3) . . ?
O4 S1 O3 109.4(3) . . ?
O5 S1 C7 107.6(2) . . ?
O4 S1 C7 106.7(2) . . ?
O3 S1 C7 105.8(2) . . ?
O1 C1 O2 126.2(4) . . ?
O1 C1 C2 122.2(4) . . ?
O2 C1 C2 111.6(3) . . ?
N1 C2 C1 107.4(3) . . ?
N1 C2 C3 110.8(4) . . ?
C1 C2 C3 111.9(3) . . ?
C4 C3 C2 113.4(4) . . ?
C9 C4 C5 118.2(4) . . ?
C9 C4 C3 122.1(4) . . ?
C5 C4 C3 119.6(4) . . ?
C6 C5 C4 120.9(4) . . ?
C7 C6 C5 119.6(4) . . ?
C6 C7 C8 119.8(4) . . ?
C6 C7 S1 120.1(3) . . ?
C8 C7 S1 119.9(3) . . ?
C9 C8 C7 119.8(4) . . ?
C8 C9 C4 121.6(4) . . ?

loop_
_geom_bond_atom_site_label_1
_geom_bond_atom_site_label_2
_geom_bond_distance
_geom_bond_site_symmetry_2
_geom_bond_publ_flag
S1 O5 1.435(4) . ?
S1 O4 1.454(3) . ?
S1 O3 1.455(4) . ?
S1 C7 1.768(4) . ?
O1 C1 1.193(5) . ?
O2 C1 1.301(5) . ?
N1 C2 1.482(5) . ?
C1 C2 1.524(6) . ?
C2 C3 1.530(6) . ?
C3 C4 1.513(6) . ?
C4 C9 1.382(6) . ?
C4 C5 1.393(6) . ?
C5 C6 1.391(6) . ?
C6 C7 1.377(6) . ?
C7 C8 1.397(6) . ?
C8 C9 1.367(6) . ?

loop_
_cod_related_entry_id
_cod_related_entry_database
_cod_related_entry_code
1 ChemSpider 30654548
